data_4065615
loop_
_publ_author_name
'Dastgir, Sarim'
'Coleman, Karl S.'
'Cowley, Andrew R.'
'Green, Malcolm L. H.'

_publ_section_title
;
 Synthesis, Structure, and Temperature-Dependent Dynamics of Neutral
 Palladium Allyl Complexes of Annulated Diaminocarbenes and Their
 Catalytic Application for C&#x2212;C and C&#x2212;N Bond Formation
 Reactions&#x2020;
;
_journal_issue 21
_journal_name_full Organometallics
_journal_page_first 4858
_journal_paper_doi 10.1021/om1000327
_journal_volume 29
_journal_year 2010
_chemical_absolute_configuration ad
_chemical_compound_source
;
?
;
_chemical_formula_moiety ' C40 H47 Cl1 N2 Pd1 '
_chemical_formula_sum 'C40 H47 Cl N2 Pd'
_chemical_formula_weight 697.68
_chemical_name_systematic
; 
? 
;
_space_group_IT_number 19
_symmetry_cell_setting orthorhombic
_symmetry_space_group_name_Hall 'P 2ac 2ab'
_symmetry_space_group_name_H-M 'P 21 21 21'
_atom_sites_solution_hydrogens geom
_atom_sites_solution_primary direct
_cell_angle_alpha 90
_cell_angle_beta 90
_cell_angle_gamma 90
_cell_formula_units_Z 4
_cell_length_a 10.7787(2)
_cell_length_b 14.8681(2)
_cell_length_c 21.6983(3)
_cell_measurement_reflns_used 34581
_cell_measurement_temperature 150
_cell_measurement_theta_max 28
_cell_measurement_theta_min 5
_cell_volume 3477.34(9)
_computing_cell_refinement
; 
KappaCCD software 'DENZO' (Otwinowski & Minor, 1996) 
;
_computing_data_collection
; 
KappaCCD software 'Collect' (Nonius, 2000) 
;
_computing_data_reduction
; 
KappaCCD software 'DENZO' (Otwinowski & Minor, 1996) 
;
_computing_publication_material
; 
CRYSTALS (Watkin et al, 2001) 
;
_computing_structure_refinement
; 
CRYSTALS (Watkin et al, 2001) 
;
_computing_structure_solution 'SIR92 (Giacovazzo et al, 1992)'
_diffrn_ambient_temperature 150
_diffrn_measured_fraction_theta_full 0.999
_diffrn_measured_fraction_theta_max 0.999
_diffrn_measurement_device_type
; 
Nonius KappaCCD 
;
_diffrn_measurement_method \w
_diffrn_radiation_monochromator graphite
_diffrn_radiation_type 'Mo K\a'
_diffrn_radiation_wavelength 0.71073
_diffrn_reflns_av_R_equivalents 0.053
_diffrn_reflns_limit_h_max 13
_diffrn_reflns_limit_h_min -13
_diffrn_reflns_limit_k_max 19
_diffrn_reflns_limit_k_min -19
_diffrn_reflns_limit_l_max 28
_diffrn_reflns_limit_l_min -28
_diffrn_reflns_number 34581
_diffrn_reflns_theta_full 27.480
_diffrn_reflns_theta_max 27.480
_diffrn_reflns_theta_min 5.247
_diffrn_standards_decay_% 0.00
_diffrn_standards_interval_count 0
_diffrn_standards_interval_time 0
_diffrn_standards_number 0
_exptl_absorpt_coefficient_mu 0.640
_exptl_absorpt_correction_T_max 0.95
_exptl_absorpt_correction_T_min 0.87
_exptl_absorpt_correction_type multi-scan
_exptl_absorpt_process_details
; 
 Denzo/Scalepack (Otwinowski & Minor, 1996) 
;
_exptl_crystal_colour ' pale yellow '
_exptl_crystal_density_diffrn 1.333
_exptl_crystal_description ' fragment '
_exptl_crystal_F_000 1446.000
_exptl_crystal_size_max 0.22
_exptl_crystal_size_mid 0.22
_exptl_crystal_size_min 0.08
_refine_diff_density_max 0.90
_refine_diff_density_min -1.05
_refine_ls_abs_structure_details 'Flack, 3452 Friedel-pairs'
_refine_ls_abs_structure_Flack -0.06(3)
_refine_ls_extinction_method None
_refine_ls_goodness_of_fit_ref 1.1049
_refine_ls_hydrogen_treatment noref
_refine_ls_matrix_type full
_refine_ls_number_parameters 425
_refine_ls_number_reflns 6456
_refine_ls_number_restraints 66
_refine_ls_R_factor_all 0.0460
_refine_ls_R_factor_gt 0.0330
_refine_ls_shift/su_max 0.043927
_refine_ls_structure_factor_coef F
_refine_ls_weighting_details
;
 Method, part 1, Chebychev polynomial, (Watkin, 1994, Prince, 1982) 
 [weight] = 1.0/[A~0~*T~0~(x)+A~1~*T~1~(x) ... +A~n-1~]*T~n-1~(x)] 
 where A~i~ are the Chebychev coefficients listed below and x= Fcalc/Fmax 
 Method = Robust Weighting (Prince, 1982) 
 W = [weight] * [1-(deltaF/6*sigmaF)^2^]^2^ 
 A~i~ are: 
 0.209 0.174E-01 -0.504E-02 
;
_refine_ls_weighting_scheme calc
_refine_ls_wR_factor_all 0.0494
_refine_ls_wR_factor_gt 0.0327
_refine_ls_wR_factor_ref 0.0327
_reflns_limit_h_max 13
_reflns_limit_h_min -13
_reflns_limit_k_max 19
_reflns_limit_k_min 0
_reflns_limit_l_max 28
_reflns_limit_l_min 0
_reflns_number_gt 6456
_reflns_number_total 7835
_reflns_threshold_expression I>3.00u(I)
_cod_data_source_file om1000327_si_004.cif
_cod_data_source_block Palladium_Complex_5b
_cod_depositor_comments
;
The following automatic conversions were performed:

'_symmetry_cell_setting' value 'Orthorhombic' changed to
'orthorhombic' according to
/home/saulius/struct/CIF-dictionaries/cif_core.dic dictionary named
'cif_core.dic' version 2.4.1 from 2010-06-29.

Automatic conversion script
Id: cif_fix_values 1715 2011-07-08 13:25:40Z adriana 
;
_cod_original_sg_symbol_H-M 'P 21 21 21 '
_cod_original_formula_sum ' C40 H47 Cl1 N2 Pd1 '
_cod_database_code 4065615

loop_
_symmetry_equiv_pos_as_xyz
x,y,z
x+1/2,-y+1/2,-z
-x,y+1/2,-z+1/2
-x+1/2,-y,z+1/2

loop_
_atom_site_label
_atom_site_type_symbol
_atom_site_fract_x
_atom_site_fract_y
_atom_site_fract_z
_atom_site_U_iso_or_equiv
_atom_site_occupancy
_atom_site_adp_type
_atom_site_disorder_group
_atom_site_attached_hydrogens
Pd1 Pd 0.78806(2) 0.49121(1) 0.57184(1) 0.0234 1.0000 Uani . .
Cl1 Cl 0.84050(8) 0.35062(5) 0.61640(4) 0.0302 1.0000 Uani . .
C1 C 0.6373(2) 0.4988(2) 0.62870(11) 0.0187 1.0000 Uani . .
N1 N 0.64017(19) 0.50699(18) 0.69036(9) 0.0187 1.0000 Uani . .
N2 N 0.5252(2) 0.46603(16) 0.61230(11) 0.0201 1.0000 Uani . .
C2 C 0.5241(3) 0.4759(2) 0.72036(13) 0.0215 1.0000 Uani . .
C3 C 0.4518(3) 0.4327(2) 0.66590(14) 0.0227 1.0000 Uani . .
C4 C 0.4381(3) 0.5474(2) 0.74559(14) 0.0229 1.0000 Uani . .
C5 C 0.4500(3) 0.6101(3) 0.79147(15) 0.0322 1.0000 Uani . .
C6 C 0.3453(4) 0.6628(3) 0.80739(17) 0.0364 1.0000 Uani . .
C7 C 0.2316(3) 0.6521(2) 0.78003(16) 0.0332 1.0000 Uani . .
C8 C 0.3214(3) 0.4688(2) 0.67172(15) 0.0259 1.0000 Uani . .
C9 C 0.2114(4) 0.4454(2) 0.64400(15) 0.0339 1.0000 Uani . .
C10 C 0.1030(3) 0.4931(3) 0.66084(16) 0.0409 1.0000 Uani . .
C11 C 0.1046(3) 0.5618(3) 0.70306(18) 0.0382 1.0000 Uani . .
C12 C 0.2157(3) 0.5860(2) 0.73330(14) 0.0293 1.0000 Uani . .
C13 C 0.3215(3) 0.5367(2) 0.71664(14) 0.0236 1.0000 Uani . .
C14 C 0.7300(3) 0.5529(2) 0.72867(13) 0.0217 1.0000 Uani . .
C15 C 0.7900(3) 0.5034(2) 0.77560(11) 0.0247 1.0000 Uani . .
C16 C 0.8563(3) 0.5514(3) 0.82022(15) 0.0325 1.0000 Uani . .
C17 C 0.8668(3) 0.6441(3) 0.81747(17) 0.0345 1.0000 Uani . .
C18 C 0.8134(3) 0.6911(2) 0.76962(16) 0.0299 1.0000 Uani . .
C19 C 0.7439(3) 0.6469(2) 0.72452(14) 0.0234 1.0000 Uani . .
C20 C 0.7855(4) 0.4015(2) 0.77946(14) 0.0310 1.0000 Uani . .
C21 C 0.7152(5) 0.3703(3) 0.83707(17) 0.0464 1.0000 Uani . .
C22 C 0.9169(4) 0.3614(3) 0.7797(2) 0.0443 1.0000 Uani . .
C23 C 0.6895(3) 0.7040(2) 0.67279(15) 0.0264 1.0000 Uani . .
C24 C 0.6007(4) 0.7762(3) 0.6963(2) 0.0475 1.0000 Uani . .
C25 C 0.7936(5) 0.7481(3) 0.63630(18) 0.0467 1.0000 Uani . .
C26 C 0.4779(3) 0.4601(2) 0.55028(14) 0.0214 1.0000 Uani . .
C27 C 0.4813(3) 0.3777(2) 0.51917(14) 0.0220 1.0000 Uani . .
C28 C 0.4308(3) 0.3732(2) 0.45986(14) 0.0267 1.0000 Uani . .
C29 C 0.3794(3) 0.4482(2) 0.43302(17) 0.0323 1.0000 Uani . .
C30 C 0.3742(4) 0.5288(2) 0.46449(15) 0.0335 1.0000 Uani . .
C31 C 0.4203(3) 0.5364(2) 0.52470(15) 0.0269 1.0000 Uani . .
C32 C 0.5371(3) 0.2939(2) 0.54743(15) 0.0260 1.0000 Uani . .
C33 C 0.4358(3) 0.2290(2) 0.56709(19) 0.0347 1.0000 Uani . .
C34 C 0.6258(4) 0.2464(3) 0.5025(2) 0.0429 1.0000 Uani . .
C35 C 0.4009(4) 0.6247(2) 0.55853(16) 0.0349 1.0000 Uani . .
C36 C 0.2638(4) 0.6513(2) 0.55956(18) 0.0438 1.0000 Uani . .
C37 C 0.4770(4) 0.7011(3) 0.5314(2) 0.0461 1.0000 Uani . .
C38 C 0.9371(7) 0.4924(5) 0.5023(4) 0.0464 0.799(8) Uani 1 2
C39 C 0.9057(5) 0.5761(3) 0.5156(2) 0.0453 0.799(8) Uani 1 1
C40 C 0.7662(8) 0.5996(5) 0.5092(4) 0.0546 0.799(8) Uani 1 2
C41 C 0.932(3) 0.477(2) 0.5000(13) 0.0445 0.201(8) Uani 2 2
C42 C 0.8336(18) 0.5149(13) 0.4757(6) 0.0428 0.201(8) Uani 2 1
C43 C 0.795(3) 0.6025(14) 0.5102(13) 0.0438 0.201(8) Uani 2 2
H21 H 0.5478 0.4381 0.7566 0.0258 1.0000 Uiso . .
H31 H 0.4433 0.3658 0.6632 0.0272 1.0000 Uiso . .
H51 H 0.5309 0.6185 0.8133 0.0386 1.0000 Uiso . .
H61 H 0.3548 0.7098 0.8400 0.0436 1.0000 Uiso . .
H71 H 0.1602 0.6906 0.7929 0.0398 1.0000 Uiso . .
H91 H 0.2081 0.3960 0.6128 0.0407 1.0000 Uiso . .
H101 H 0.0223 0.4761 0.6413 0.0491 1.0000 Uiso . .
H111 H 0.0263 0.5951 0.7125 0.0459 1.0000 Uiso . .
H161 H 0.8969 0.5181 0.8548 0.0390 1.0000 Uiso . .
H171 H 0.9133 0.6771 0.8503 0.0414 1.0000 Uiso . .
H181 H 0.8246 0.7577 0.7672 0.0359 1.0000 Uiso . .
H201 H 0.7403 0.3795 0.7422 0.0371 1.0000 Uiso . .
H211 H 0.7137 0.3031 0.8384 0.0557 1.0000 Uiso . .
H212 H 0.7578 0.3939 0.8747 0.0557 1.0000 Uiso . .
H213 H 0.6283 0.3937 0.8357 0.0557 1.0000 Uiso . .
H221 H 0.9116 0.2944 0.7822 0.0532 1.0000 Uiso . .
H222 H 0.9639 0.3849 0.8160 0.0532 1.0000 Uiso . .
H223 H 0.9609 0.3789 0.7409 0.0532 1.0000 Uiso . .
H231 H 0.6406 0.6626 0.6458 0.0316 1.0000 Uiso . .
H241 H 0.5679 0.8116 0.6607 0.0570 1.0000 Uiso . .
H242 H 0.6460 0.8174 0.7250 0.0570 1.0000 Uiso . .
H243 H 0.5303 0.7471 0.7187 0.0570 1.0000 Uiso . .
H251 H 0.7573 0.7854 0.6024 0.0561 1.0000 Uiso . .
H252 H 0.8436 0.7873 0.6643 0.0561 1.0000 Uiso . .
H253 H 0.8481 0.7005 0.6182 0.0561 1.0000 Uiso . .
H281 H 0.4320 0.3150 0.4368 0.0321 1.0000 Uiso . .
H291 H 0.3454 0.4443 0.3902 0.0388 1.0000 Uiso . .
H301 H 0.3369 0.5826 0.4440 0.0401 1.0000 Uiso . .
H321 H 0.5857 0.3132 0.5844 0.0311 1.0000 Uiso . .
H331 H 0.4742 0.1741 0.5856 0.0416 1.0000 Uiso . .
H332 H 0.3811 0.2587 0.5982 0.0416 1.0000 Uiso . .
H333 H 0.3853 0.2114 0.5303 0.0416 1.0000 Uiso . .
H341 H 0.6608 0.1915 0.5226 0.0515 1.0000 Uiso . .
H342 H 0.6948 0.2882 0.4912 0.0515 1.0000 Uiso . .
H343 H 0.5793 0.2286 0.4645 0.0515 1.0000 Uiso . .
H351 H 0.4302 0.6142 0.6017 0.0419 1.0000 Uiso . .
H361 H 0.2541 0.7096 0.5821 0.0526 1.0000 Uiso . .
H362 H 0.2148 0.6035 0.5809 0.0526 1.0000 Uiso . .
H363 H 0.2331 0.6584 0.5163 0.0526 1.0000 Uiso . .
H371 H 0.4610 0.7575 0.5552 0.0553 1.0000 Uiso . .
H372 H 0.5672 0.6857 0.5337 0.0553 1.0000 Uiso . .
H373 H 0.4529 0.7104 0.4873 0.0553 1.0000 Uiso . .

loop_
_atom_site_aniso_label
_atom_site_aniso_U_11
_atom_site_aniso_U_22
_atom_site_aniso_U_33
_atom_site_aniso_U_23
_atom_site_aniso_U_13
_atom_site_aniso_U_12
Pd1 0.0270(1) 0.0215(1) 0.02180(9) 0.00026(9) 0.0048(1) -0.0005(1)
Cl1 0.0318(4) 0.0249(4) 0.0339(4) 0.0030(3) 0.0010(3) 0.0018(3)
C1 0.0243(13) 0.0159(13) 0.0160(11) 0.0016(12) -0.0011(9) 0.0002(13)
N1 0.0179(11) 0.0212(12) 0.017(1) 0.000(1) -0.0005(8) -0.0041(11)
N2 0.0223(13) 0.0207(12) 0.0172(12) 0.0018(9) -0.002(1) -0.003(1)
C2 0.0206(14) 0.0268(16) 0.0171(13) 0.0018(11) 0.0006(11) -0.0035(12)
C3 0.0243(16) 0.0252(15) 0.0186(14) 0.0000(12) 0.0018(12) -0.0057(12)
C4 0.0220(15) 0.0262(15) 0.0206(15) 0.0006(12) 0.0023(12) -0.0032(12)
C5 0.0252(17) 0.046(2) 0.0257(17) -0.0089(15) 0.0029(14) -0.0030(15)
C6 0.035(2) 0.041(2) 0.0325(19) -0.0118(16) 0.0096(16) -0.0027(17)
C7 0.0311(19) 0.0356(17) 0.0328(17) -0.0012(14) 0.0106(15) 0.0040(15)
C8 0.0212(16) 0.0324(17) 0.0240(15) 0.0018(12) -0.0001(12) -0.0035(11)
C9 0.0275(17) 0.0443(19) 0.0299(17) -0.0033(14) -0.0065(17) -0.0105(18)
C10 0.0177(15) 0.065(3) 0.0405(18) 0.001(2) -0.0043(12) -0.010(2)
C11 0.0191(17) 0.055(2) 0.041(2) 0.0048(18) 0.0006(15) -0.0003(16)
C12 0.0258(15) 0.0385(17) 0.0236(15) 0.0052(12) 0.0002(15) -0.0019(17)
C13 0.0194(16) 0.0303(16) 0.0209(15) 0.0038(12) 0.0008(11) -0.0049(11)
C14 0.0197(15) 0.0285(14) 0.0169(13) -0.0051(11) -0.0011(12) -0.0052(12)
C15 0.0215(12) 0.0328(14) 0.0197(12) -0.0019(12) -0.0027(11) -0.0039(18)
C16 0.0313(19) 0.043(2) 0.0236(16) -0.0064(14) -0.0071(14) 0.0009(15)
C17 0.0255(17) 0.045(2) 0.0329(18) -0.0105(16) -0.0059(14) -0.0039(15)
C18 0.0291(19) 0.0272(16) 0.0336(17) -0.0100(13) -0.0010(13) -0.0031(13)
C19 0.0186(15) 0.0257(15) 0.0258(15) -0.0040(12) 0.0033(11) -0.0003(11)
C20 0.0319(17) 0.0353(16) 0.0257(15) 0.0064(12) -0.0079(16) 0.0009(17)
C21 0.051(2) 0.057(2) 0.0314(18) 0.0194(16) -0.008(2) -0.011(2)
C22 0.044(2) 0.0322(19) 0.057(3) -0.0009(18) -0.017(2) 0.0086(17)
C23 0.0279(19) 0.0216(14) 0.0295(16) -0.0022(12) -0.0006(13) -0.0037(12)
C24 0.053(3) 0.040(2) 0.049(2) 0.0052(18) -0.002(2) 0.0224(19)
C25 0.048(2) 0.050(2) 0.042(2) 0.0139(17) 0.001(2) -0.013(2)
C26 0.0239(15) 0.0211(14) 0.0192(14) -0.0005(11) -0.0027(12) -0.0033(11)
C27 0.0198(15) 0.0224(15) 0.0240(15) -0.0004(12) 0.0005(12) -0.0020(11)
C28 0.0320(18) 0.0301(17) 0.0181(15) -0.0057(13) 0.0007(13) -0.0035(13)
C29 0.0411(18) 0.0345(16) 0.0214(16) 0.0020(15) -0.0043(16) -0.0016(14)
C30 0.045(2) 0.0312(19) 0.0240(16) 0.0033(13) -0.0093(15) -0.0012(15)
C31 0.0368(18) 0.0209(15) 0.0229(16) 0.0010(12) -0.0029(14) -0.0001(13)
C32 0.0280(17) 0.0224(15) 0.0275(16) -0.0022(12) -0.0020(13) 0.0010(13)
C33 0.0404(19) 0.0267(15) 0.0370(19) 0.0030(16) -0.0081(17) -0.0078(13)
C34 0.035(2) 0.044(2) 0.050(2) -0.0105(18) 0.0002(18) 0.0088(17)
C35 0.050(2) 0.0252(16) 0.0297(19) -0.0013(13) -0.0146(15) 0.0038(15)
C36 0.051(2) 0.0343(18) 0.046(2) -0.0042(16) 0.0003(18) 0.0048(16)
C37 0.047(2) 0.0255(18) 0.066(3) 0.0013(18) -0.019(2) -0.0014(16)
C38 0.052(3) 0.033(3) 0.054(3) 0.007(3) 0.035(2) 0.005(3)
C39 0.054(3) 0.029(2) 0.053(3) 0.0175(19) 0.033(2) 0.0046(19)
C40 0.061(4) 0.045(3) 0.058(3) 0.034(2) 0.039(3) 0.023(3)
C41 0.055(6) 0.034(7) 0.044(6) 0.014(6) 0.031(4) 0.005(6)
C42 0.055(7) 0.040(6) 0.033(4) 0.011(5) 0.027(5) 0.003(6)
C43 0.054(8) 0.037(5) 0.041(6) 0.018(4) 0.029(6) 0.012(6)

loop_
_atom_type_symbol
_atom_type_scat_dispersion_real
_atom_type_scat_dispersion_imag
_atom_type_scat_Cromer_Mann_a1
_atom_type_scat_Cromer_Mann_b1
_atom_type_scat_Cromer_Mann_a2
_atom_type_scat_Cromer_Mann_b2
_atom_type_scat_Cromer_Mann_a3
_atom_type_scat_Cromer_Mann_b3
_atom_type_scat_Cromer_Mann_a4
_atom_type_scat_Cromer_Mann_b4
_atom_type_scat_Cromer_Mann_c
_atom_type_scat_source
'C   ' 0.0033 0.0016 2.3100 20.8439 1.0200 10.2075 1.5886 0.5687 0.8650 51.6512 0.2156 International_Tables_Vol_IV_Table_2.2B
'H   ' 0.0000 0.0000 0.4930 10.5109 0.3229 26.1257 0.1402 3.1424 0.0408 57.7998 0.0030 International_Tables_Vol_IV_Table_2.2B
'Cl  ' 0.1484 0.1585 11.4604 0.0104 7.1964 1.1662 6.2556 18.5194 1.6455 47.7784 -9.5574 International_Tables_Vol_IV_Table_2.2B
'N   ' 0.0061 0.0033 12.2126 0.0057 3.1322 9.8933 2.0125 28.9975 1.1663 0.5826 -11.5290 International_Tables_Vol_IV_Table_2.2B
'Pd  ' -0.9988 1.0072 19.3319 0.6987 15.5017 7.9893 5.2954 25.2052 0.6058 76.8986 5.2659 International_Tables_Vol_IV_Table_2.2B

loop_
_geom_angle_atom_site_label_1
_geom_angle_atom_site_label_2
_geom_angle_atom_site_label_3
_geom_angle
_geom_angle_publ_flag
Cl1 Pd1 C1 89.54(8) yes
Cl1 Pd1 C38 96.5(2) yes
C1 Pd1 C38 173.0(2) yes
Cl1 Pd1 C39 127.15(13) yes
C1 Pd1 C39 140.69(15) yes
C38 Pd1 C39 35.2(2) yes
Cl1 Pd1 C40 163.2(2) yes
C1 Pd1 C40 104.9(2) yes
C38 Pd1 C40 68.7(3) yes
C39 Pd1 C40 42.4(2) yes
Cl1 Pd1 C41 92.0(7) yes
C1 Pd1 C41 171.8(10) yes
C38 Pd1 C41 6.2(12) yes
C39 Pd1 C41 41.1(9) yes
C40 Pd1 C41 72.5(8) yes
Cl1 Pd1 C42 118.7(5) yes
C1 Pd1 C42 138.6(5) yes
C38 Pd1 C42 34.6(7) yes
C39 Pd1 C42 39.8(5) yes
C40 Pd1 C42 44.5(6) yes
Cl1 Pd1 C43 159.0(7) yes
C1 Pd1 C43 111.3(8) yes
C38 Pd1 C43 62.6(8) yes
C39 Pd1 C43 34.2(9) yes
C40 Pd1 C43 8.4(11) yes
C41 Pd1 C42 34.9(5) yes
C41 Pd1 C43 66.9(9) yes
C42 Pd1 C43 42.5(6) yes
Pd1 C1 N1 125.98(19) yes
Pd1 C1 N2 122.17(19) yes
N1 C1 N2 108.4(2) yes
C1 N1 C2 112.9(2) yes
C1 N1 C14 129.1(2) yes
C2 N1 C14 117.3(2) yes
C1 N2 C3 112.9(2) yes
C1 N2 C26 125.8(2) yes
C3 N2 C26 121.3(2) yes
N1 C2 C3 102.6(2) yes
N1 C2 C4 117.2(2) yes
C3 C2 C4 104.9(2) yes
N1 C2 H21 107.758 no
C3 C2 H21 119.483 no
C4 C2 H21 105.520 no
N2 C3 C2 100.9(2) yes
N2 C3 C8 116.2(3) yes
C2 C3 C8 104.8(2) yes
N2 C3 H31 109.511 no
C2 C3 H31 120.059 no
C8 C3 H31 105.852 no
C2 C4 C5 133.1(3) yes
C2 C4 C13 107.8(3) yes
C5 C4 C13 118.8(3) yes
C4 C5 C6 118.6(3) yes
C4 C5 H51 120.683 no
C6 C5 H51 120.683 no
C5 C6 C7 122.8(3) yes
C5 C6 H61 118.578 no
C7 C6 H61 118.578 no
C6 C7 C12 119.8(3) yes
C6 C7 H71 120.096 no
C12 C7 H71 120.096 no
C3 C8 C9 132.5(3) yes
C3 C8 C13 108.3(3) yes
C9 C8 C13 119.2(3) yes
C8 C9 C10 118.2(3) yes
C8 C9 H91 120.908 no
C10 C9 H91 120.908 no
C9 C10 C11 122.3(3) yes
C9 C10 H101 118.831 no
C11 C10 H101 118.831 no
C10 C11 C12 120.7(3) yes
C10 C11 H111 119.642 no
C12 C11 H111 119.642 no
C7 C12 C11 127.6(3) yes
C7 C12 C13 116.5(3) yes
C11 C12 C13 115.9(3) yes
C4 C13 C8 113.0(3) yes
C4 C13 C12 123.3(3) yes
C8 C13 C12 123.7(3) yes
N1 C14 C15 118.3(3) yes
N1 C14 C19 120.2(3) yes
C15 C14 C19 120.9(3) yes
C14 C15 C16 117.8(3) yes
C14 C15 C20 123.0(3) yes
C16 C15 C20 119.2(3) yes
C15 C16 C17 121.3(3) yes
C15 C16 H161 119.336 no
C17 C16 H161 119.336 no
C16 C17 C18 120.2(3) yes
C16 C17 H171 119.891 no
C18 C17 H171 119.891 no
C17 C18 C19 120.9(3) yes
C17 C18 H181 119.526 no
C19 C18 H181 119.526 no
C14 C19 C18 118.6(3) yes
C14 C19 C23 123.9(3) yes
C18 C19 C23 117.5(3) yes
C15 C20 C21 111.2(3) yes
C15 C20 C22 111.0(3) yes
C21 C20 C22 109.7(3) yes
C15 C20 H201 107.315 no
C21 C20 H201 108.664 no
C22 C20 H201 108.948 no
C20 C21 H211 109.467 no
C20 C21 H212 109.467 no
H211 C21 H212 109.476 no
C20 C21 H213 109.466 no
H211 C21 H213 109.475 no
H212 C21 H213 109.476 no
C20 C22 H221 109.467 no
C20 C22 H222 109.467 no
H221 C22 H222 109.476 no
C20 C22 H223 109.466 no
H221 C22 H223 109.475 no
H222 C22 H223 109.476 no
C19 C23 C24 112.7(3) yes
C19 C23 C25 109.8(3) yes
C24 C23 C25 109.4(3) yes
C19 C23 H231 106.958 no
C24 C23 H231 107.403 no
C25 C23 H231 110.425 no
C23 C24 H241 109.467 no
C23 C24 H242 109.467 no
H241 C24 H242 109.476 no
C23 C24 H243 109.467 no
H241 C24 H243 109.476 no
H242 C24 H243 109.476 no
C23 C25 H251 109.467 no
C23 C25 H252 109.467 no
H251 C25 H252 109.476 no
C23 C25 H253 109.466 no
H251 C25 H253 109.476 no
H252 C25 H253 109.476 no
N2 C26 C27 119.7(3) yes
N2 C26 C31 118.3(3) yes
C27 C26 C31 121.8(3) yes
C26 C27 C28 118.4(3) yes
C26 C27 C32 122.4(3) yes
C28 C27 C32 119.2(3) yes
C27 C28 C29 120.5(3) yes
C27 C28 H281 119.730 no
C29 C28 H281 119.730 no
C28 C29 C30 120.7(3) yes
C28 C29 H291 119.630 no
C30 C29 H291 119.630 no
C29 C30 C31 121.1(3) yes
C29 C30 H301 119.462 no
C31 C30 H301 119.462 no
C26 C31 C30 117.3(3) yes
C26 C31 C35 124.5(3) yes
C30 C31 C35 118.1(3) yes
C27 C32 C33 110.5(3) yes
C27 C32 C34 111.6(3) yes
C33 C32 C34 109.5(3) yes
C27 C32 H321 107.262 no
C33 C32 H321 109.495 no
C34 C32 H321 108.373 no
C32 C33 H331 109.467 no
C32 C33 H332 109.466 no
H331 C33 H332 109.476 no
C32 C33 H333 109.467 no
H331 C33 H333 109.476 no
H332 C33 H333 109.476 no
C32 C34 H341 109.467 no
C32 C34 H342 109.467 no
H341 C34 H342 109.476 no
C32 C34 H343 109.467 no
H341 C34 H343 109.476 no
H342 C34 H343 109.476 no
C31 C35 C36 111.4(3) yes
C31 C35 C37 112.6(3) yes
C36 C35 C37 109.4(3) yes
C31 C35 H351 105.917 no
C36 C35 H351 109.356 no
C37 C35 H351 108.006 no
C35 C36 H361 109.467 no
C35 C36 H362 109.467 no
H361 C36 H362 109.476 no
C35 C36 H363 109.467 no
H361 C36 H363 109.475 no
H362 C36 H363 109.476 no
C35 C37 H371 109.467 no
C35 C37 H372 109.467 no
H371 C37 H372 109.476 no
C35 C37 H373 109.466 no
H371 C37 H373 109.475 no
H372 C37 H373 109.476 no
Pd1 C38 C39 70.8(3) yes
Pd1 C39 C38 74.0(3) yes
Pd1 C39 C40 67.3(3) yes
C38 C39 C40 116.2(6) yes
Pd1 C40 C39 70.4(3) yes
Pd1 C41 C42 70.8(8) yes
Pd1 C42 C41 74.3(8) yes
Pd1 C42 C43 67.3(7) yes
C41 C42 C43 112.6(15) yes
Pd1 C43 C42 70.2(7) yes

loop_
_geom_bond_atom_site_label_1
_geom_bond_atom_site_label_2
_geom_bond_distance
_geom_bond_publ_flag
Pd1 Cl1 2.3715(8) yes
Pd1 C1 2.044(3) yes
Pd1 C38 2.204(6) yes
Pd1 C39 2.165(4) yes
Pd1 C40 2.121(6) yes
Pd1 C41 2.213(17) yes
Pd1 C42 2.171(11) yes
Pd1 C43 2.128(17) yes
C1 N1 1.344(3) yes
C1 N2 1.350(4) yes
N1 C2 1.484(3) yes
N1 C14 1.447(3) yes
N2 C3 1.492(4) yes
N2 C26 1.442(4) yes
C2 C3 1.555(4) yes
C2 C4 1.512(4) yes
C2 H21 1.000 no
C3 C8 1.510(4) yes
C3 H31 1.000 no
C4 C5 1.370(4) yes
C4 C13 1.414(4) yes
C5 C6 1.416(5) yes
C5 H51 1.000 no
C6 C7 1.371(5) yes
C6 H61 1.000 no
C7 C12 1.422(5) yes
C7 H71 1.000 no
C8 C9 1.374(5) yes
C8 C13 1.403(4) yes
C9 C10 1.415(5) yes
C9 H91 1.000 no
C10 C11 1.373(6) yes
C10 H101 1.000 no
C11 C12 1.412(5) yes
C11 H111 1.000 no
C12 C13 1.403(5) yes
C14 C15 1.413(4) yes
C14 C19 1.409(4) yes
C15 C16 1.399(4) yes
C15 C20 1.519(4) yes
C16 C17 1.384(5) yes
C16 H161 1.000 no
C17 C18 1.377(5) yes
C17 H171 1.000 no
C18 C19 1.396(4) yes
C18 H181 1.000 no
C19 C23 1.524(4) yes
C20 C21 1.533(5) yes
C20 C22 1.537(5) yes
C20 H201 1.000 no
C21 H211 1.000 no
C21 H212 1.000 no
C21 H213 1.000 no
C22 H221 1.000 no
C22 H222 1.000 no
C22 H223 1.000 no
C23 C24 1.526(5) yes
C23 C25 1.522(5) yes
C23 H231 1.000 no
C24 H241 1.000 no
C24 H242 1.000 no
C24 H243 1.000 no
C25 H251 1.000 no
C25 H252 1.000 no
C25 H253 1.000 no
C26 C27 1.399(4) yes
C26 C31 1.407(4) yes
C27 C28 1.399(4) yes
C27 C32 1.514(4) yes
C28 C29 1.374(5) yes
C28 H281 1.000 no
C29 C30 1.380(5) yes
C29 H291 1.000 no
C30 C31 1.403(5) yes
C30 H301 1.000 no
C31 C35 1.518(4) yes
C32 C33 1.519(5) yes
C32 C34 1.536(5) yes
C32 H321 1.000 no
C33 H331 1.000 no
C33 H332 1.000 no
C33 H333 1.000 no
C34 H341 1.000 no
C34 H342 1.000 no
C34 H343 1.000 no
C35 C36 1.530(5) yes
C35 C37 1.521(6) yes
C35 H351 1.000 no
C36 H361 1.000 no
C36 H362 1.000 no
C36 H363 1.000 no
C37 H371 1.000 no
C37 H372 1.000 no
C37 H373 1.000 no
C38 C39 1.321(8) yes
C39 C40 1.549(9) yes
C41 C42 1.315(19) yes
C42 C43 1.559(19) yes
